data_7102247
loop_
_publ_author_name
'Jancik, Vojtech'
'Rasc\'on-Cruz, Fernando'
'Cea-Olivares, Raymundo'
'Toscano, Rub\'en A'

_publ_section_title
;
 Soluble, reactive and stable - unique aluminosilicate ligands and a
 heterobimetallic derivative [LAl(SLi)(micro-O)Si(OLi.2thf)(OtBu)2]2.
;
_journal_issue 43
_journal_name_full 'Chemical communications (Cambridge, England)'
_journal_page_first 4528
_journal_page_last 4530
_journal_paper_doi 10.1039/b707895a
_journal_year 2007
_chemical_formula_moiety 'C90 H150 Al2 Li4 N4 O12 S2 Si2, C4 H8 O'
_chemical_formula_sum 'C94 H158 Al2 Li4 N4 O13 S2 Si2'
_chemical_formula_weight 1754.26
_chemical_name_systematic
;
?
;
_space_group_IT_number 14
_symmetry_cell_setting monoclinic
_symmetry_space_group_name_Hall '-P 2yn'
_symmetry_space_group_name_H-M 'P 1 21/n 1'
_atom_sites_solution_hydrogens geom
_atom_sites_solution_primary direct
_atom_sites_solution_secondary difmap
_audit_creation_method SHELXL-97
_cell_angle_alpha 90.00
_cell_angle_beta 100.91(3)
_cell_angle_gamma 90.00
_cell_formula_units_Z 2
_cell_length_a 13.248(2)
_cell_length_b 23.568(4)
_cell_length_c 16.509(2)
_cell_measurement_reflns_used 7391
_cell_measurement_temperature 173(2)
_cell_measurement_theta_max 25.31
_cell_measurement_theta_min 2.33
_cell_volume 5061.4(13)
_computing_cell_refinement 'Bruker AXS SAINT (v 7.01A, Bruker 2003)'
_computing_data_collection 'SMART V 5.625 (Bruker, 1999)'
_computing_data_reduction 'Bruker AXS SAINT (v 7.01A, Bruker 2003)'
_computing_molecular_graphics 'Bruker AXS SHELXTL (v 6.12)'
_computing_publication_material 'SHELXL-97 (Sheldrick, 1997)'
_computing_structure_refinement 'SHELXL-97 (Sheldrick, 1997)'
_computing_structure_solution 'SHELXS-97 (Sheldrick, 1990)'
_diffrn_ambient_temperature 173(2)
_diffrn_detector_area_resol_mean 0.661
_diffrn_measured_fraction_theta_full 0.996
_diffrn_measured_fraction_theta_max 0.996
_diffrn_measurement_device_type 'Bruker Smart Apex CCD diffractometer'
_diffrn_measurement_method 'omega scan'
_diffrn_radiation_monochromator graphite
_diffrn_radiation_source 'fine-focus sealed tube'
_diffrn_radiation_type MoK\a
_diffrn_radiation_wavelength 0.71073
_diffrn_reflns_av_R_equivalents 0.0852
_diffrn_reflns_av_sigmaI/netI 0.0735
_diffrn_reflns_limit_h_max 15
_diffrn_reflns_limit_h_min -15
_diffrn_reflns_limit_k_max 28
_diffrn_reflns_limit_k_min -28
_diffrn_reflns_limit_l_max 19
_diffrn_reflns_limit_l_min -19
_diffrn_reflns_number 39473
_diffrn_reflns_theta_full 25.38
_diffrn_reflns_theta_max 25.38
_diffrn_reflns_theta_min 1.52
_exptl_absorpt_coefficient_mu 0.151
_exptl_absorpt_correction_T_max 0.9771
_exptl_absorpt_correction_T_min 0.9647
_exptl_absorpt_correction_type multi-scan
_exptl_absorpt_process_details 'Sadabs, Sheldrick 1996'
_exptl_crystal_colour colorless
_exptl_crystal_density_diffrn 1.151
_exptl_crystal_density_method 'not measured'
_exptl_crystal_description prism
_exptl_crystal_F_000 1904
_exptl_crystal_size_max 0.23
_exptl_crystal_size_mid 0.21
_exptl_crystal_size_min 0.14
_refine_diff_density_max 0.354
_refine_diff_density_min -0.199
_refine_diff_density_rms 0.048
_refine_ls_extinction_method none
_refine_ls_goodness_of_fit_ref 1.013
_refine_ls_hydrogen_treatment mixed
_refine_ls_matrix_type full
_refine_ls_number_parameters 679
_refine_ls_number_reflns 9260
_refine_ls_number_restraints 561
_refine_ls_restrained_S_all 0.995
_refine_ls_R_factor_all 0.0882
_refine_ls_R_factor_gt 0.0539
_refine_ls_shift/su_max 0.001
_refine_ls_shift/su_mean 0.000
_refine_ls_structure_factor_coef Fsqd
_refine_ls_weighting_details 'calc w=1/[\s^2^(Fo^2^)+(0.0540P)^2^+0.9348P] where P=(Fo^2^+2Fc^2^)/3'
_refine_ls_weighting_scheme calc
_refine_ls_wR_factor_gt 0.1162
_refine_ls_wR_factor_ref 0.1304
_reflns_number_gt 6312
_reflns_number_total 9260
_reflns_threshold_expression >2sigma(I)
_cod_data_source_file b707895a.txt
_cod_data_source_block Compound3
_cod_depositor_comments
;
The following automatic conversions were performed:
'_symmetry_cell_setting' value 'Monoclinic' changed to 'monoclinic'
according to '/home/saulius/struct/CIF-dictionaries/cif_core.dic'
dictionary named 'cif_core.dic' version 2.4.1 from 2010-06-29.

Automatic conversion script
Id: cif_fix_enum 1527 2010-12-29 10:47:43Z saulius 
;
_cod_original_sg_symbol_Hall -P2yn
_cod_original_sg_symbol_H-M P2(1)/n
_cod_database_code 7102247

loop_
_symmetry_equiv_pos_as_xyz
'x, y, z'
'-x+1/2, y+1/2, -z+1/2'
'-x, -y, -z'
'x-1/2, -y-1/2, z-1/2'

loop_
_atom_site_label
_atom_site_type_symbol
_atom_site_fract_x
_atom_site_fract_y
_atom_site_fract_z
_atom_site_U_iso_or_equiv
_atom_site_adp_type
_atom_site_occupancy
_atom_site_symmetry_multiplicity
_atom_site_calc_flag
_atom_site_refinement_flags
_atom_site_disorder_assembly
_atom_site_disorder_group
S1 S 0.93754(5) -0.02492(3) 0.59672(4) 0.03012(16) Uani 1 1 d . . .
Si1 Si 0.90319(5) 0.15189(3) 0.58308(4) 0.02848(18) Uani 1 1 d . . .
Al1 Al 0.92461(5) 0.03809(3) 0.69159(4) 0.02565(18) Uani 1 1 d . . .
O1 O 0.91089(13) 0.10742(7) 0.65907(10) 0.0310(4) Uani 1 1 d . . .
N1 N 0.81520(15) 0.01877(8) 0.75076(12) 0.0283(5) Uani 1 1 d . . .
C1 C 0.7482(2) -0.03771(13) 0.85632(17) 0.0430(7) Uani 1 1 d . . .
H1A H 0.6854 -0.0159 0.8369 0.064 Uiso 0.50 1 calc PR . .
H1B H 0.7668 -0.0350 0.9165 0.064 Uiso 0.50 1 calc PR . .
H1C H 0.7365 -0.0775 0.8402 0.064 Uiso 0.50 1 calc PR . .
H1D H 0.7738 -0.0698 0.8922 0.064 Uiso 0.50 1 calc PR . .
H1E H 0.6923 -0.0506 0.8126 0.064 Uiso 0.50 1 calc PR . .
H1F H 0.7226 -0.0081 0.8889 0.064 Uiso 0.50 1 calc PR . .
Li1 Li 0.9426(3) 0.04752(18) 0.4950(3) 0.0371(10) Uani 1 1 d . . .
O2 O 0.94233(13) 0.12487(7) 0.50613(10) 0.0318(4) Uani 1 1 d . A .
N2 N 1.03383(15) 0.03378(8) 0.78764(12) 0.0268(5) Uani 1 1 d . . .
Li2 Li 1.0475(4) 0.1343(2) 0.4461(3) 0.0411(11) Uani 1 1 d . . .
O3 O 0.78460(13) 0.17720(7) 0.55957(10) 0.0350(4) Uani 1 1 d . . .
C2 C 0.83480(19) -0.01404(10) 0.81812(15) 0.0298(6) Uani 1 1 d . . .
C3 C 0.9345(2) -0.02727(11) 0.85939(16) 0.0337(6) Uani 1 1 d . . .
H3A H 0.936(2) -0.0532(11) 0.9046(16) 0.040 Uiso 1 1 d . . .
O4 O 0.96960(13) 0.20783(7) 0.62285(11) 0.0352(4) Uani 1 1 d . . .
C4 C 1.02655(19) -0.00123(11) 0.84974(15) 0.0297(6) Uani 1 1 d . . .
C5 C 1.1191(2) -0.01383(12) 0.91712(15) 0.0379(7) Uani 1 1 d . . .
H5A H 1.1582 0.0212 0.9319 0.057 Uiso 1 1 calc R . .
H5B H 1.1630 -0.0420 0.8971 0.057 Uiso 1 1 calc R . .
H5C H 1.0956 -0.0288 0.9658 0.057 Uiso 1 1 calc R . .
C6 C 1.12801(19) 0.06678(11) 0.79464(14) 0.0296(6) Uani 1 1 d . . .
C7 C 1.21446(19) 0.04393(11) 0.76951(15) 0.0329(6) Uani 1 1 d . . .
C8 C 1.3044(2) 0.07631(13) 0.78177(17) 0.0435(7) Uani 1 1 d . . .
H8A H 1.3643 0.0613 0.7658 0.052 Uiso 1 1 calc R . .
C9 C 1.3082(2) 0.12978(13) 0.81657(18) 0.0476(8) Uani 1 1 d . . .
H9A H 1.3698 0.1513 0.8239 0.057 Uiso 1 1 calc R . .
C10 C 1.2221(2) 0.15170(12) 0.84060(17) 0.0444(7) Uani 1 1 d . . .
H10A H 1.2251 0.1885 0.8643 0.053 Uiso 1 1 calc R . .
C11 C 1.1304(2) 0.12093(11) 0.83089(15) 0.0353(6) Uani 1 1 d . . .
C12 C 1.0400(2) 0.14475(11) 0.86429(17) 0.0401(7) Uani 1 1 d . . .
H12A H 0.9789 0.1205 0.8430 0.048 Uiso 1 1 calc R . .
C13 C 1.0135(2) 0.20528(12) 0.83601(19) 0.0512(8) Uani 1 1 d . . .
H13A H 0.9961 0.2064 0.7756 0.077 Uiso 1 1 calc R . .
H13B H 1.0727 0.2300 0.8552 0.077 Uiso 1 1 calc R . .
H13C H 0.9546 0.2185 0.8589 0.077 Uiso 1 1 calc R . .
C14 C 1.0607(3) 0.14114(15) 0.9580(2) 0.0656(10) Uani 1 1 d . . .
H14A H 1.0722 0.1015 0.9751 0.098 Uiso 1 1 calc R . .
H14B H 1.0014 0.1561 0.9788 0.098 Uiso 1 1 calc R . .
H14C H 1.1219 0.1636 0.9806 0.098 Uiso 1 1 calc R . .
C15 C 1.2153(2) -0.01451(11) 0.73026(16) 0.0354(6) Uani 1 1 d . . .
H15A H 1.1484 -0.0334 0.7328 0.042 Uiso 1 1 calc R . .
C16 C 1.3019(2) -0.05266(13) 0.77480(19) 0.0528(8) Uani 1 1 d . . .
H16A H 1.2950 -0.0906 0.7501 0.079 Uiso 1 1 calc R . .
H16B H 1.2976 -0.0553 0.8333 0.079 Uiso 1 1 calc R . .
H16C H 1.3684 -0.0364 0.7695 0.079 Uiso 1 1 calc R . .
C17 C 1.2233(2) -0.00890(12) 0.63923(16) 0.0423(7) Uani 1 1 d . . .
H17A H 1.1695 0.0167 0.6114 0.063 Uiso 1 1 calc R . .
H17B H 1.2147 -0.0463 0.6129 0.063 Uiso 1 1 calc R . .
H17C H 1.2909 0.0065 0.6352 0.063 Uiso 1 1 calc R . .
C18 C 0.70840(18) 0.03526(11) 0.72091(15) 0.0296(6) Uani 1 1 d . . .
C19 C 0.64078(19) -0.00192(11) 0.67143(15) 0.0321(6) Uani 1 1 d . . .
C20 C 0.5388(2) 0.01557(12) 0.64478(17) 0.0377(7) Uani 1 1 d . . .
H20A H 0.4916 -0.0092 0.6115 0.045 Uiso 1 1 calc R . .
C21 C 0.5055(2) 0.06807(12) 0.66605(17) 0.0401(7) Uani 1 1 d . . .
H21A H 0.4361 0.0793 0.6472 0.048 Uiso 1 1 calc R . .
C22 C 0.5732(2) 0.10420(12) 0.71466(17) 0.0401(7) Uani 1 1 d . . .
H22A H 0.5496 0.1401 0.7294 0.048 Uiso 1 1 calc R . .
C23 C 0.6760(2) 0.08900(11) 0.74266(16) 0.0340(6) Uani 1 1 d . . .
C24 C 0.7489(2) 0.13044(12) 0.79566(17) 0.0414(7) Uani 1 1 d . . .
H24A H 0.8201 0.1215 0.7876 0.050 Uiso 1 1 calc R . .
C25 C 0.7275(3) 0.19225(12) 0.7713(2) 0.0563(9) Uani 1 1 d . . .
H25A H 0.7296 0.1971 0.7127 0.084 Uiso 1 1 calc R . .
H25B H 0.7799 0.2164 0.8044 0.084 Uiso 1 1 calc R . .
H25C H 0.6594 0.2030 0.7812 0.084 Uiso 1 1 calc R . .
C26 C 0.7470(3) 0.12268(15) 0.88689(19) 0.0724(11) Uani 1 1 d . . .
H26A H 0.7671 0.0837 0.9034 0.109 Uiso 1 1 calc R . .
H26B H 0.6775 0.1300 0.8966 0.109 Uiso 1 1 calc R . .
H26C H 0.7952 0.1493 0.9194 0.109 Uiso 1 1 calc R . .
C27 C 0.6715(2) -0.05997(11) 0.64294(16) 0.0371(6) Uani 1 1 d . . .
H27A H 0.7454 -0.0665 0.6679 0.045 Uiso 1 1 calc R . .
C28 C 0.6609(2) -0.06156(12) 0.54965(17) 0.0432(7) Uani 1 1 d . . .
H28A H 0.7025 -0.0312 0.5320 0.065 Uiso 1 1 calc R . .
H28B H 0.5887 -0.0562 0.5238 0.065 Uiso 1 1 calc R . .
H28C H 0.6849 -0.0983 0.5330 0.065 Uiso 1 1 calc R . .
C29 C 0.6079(2) -0.10832(12) 0.67114(19) 0.0505(8) Uani 1 1 d . . .
H29A H 0.6108 -0.1055 0.7308 0.076 Uiso 1 1 calc R . .
H29B H 0.6362 -0.1450 0.6583 0.076 Uiso 1 1 calc R . .
H29C H 0.5363 -0.1053 0.6423 0.076 Uiso 1 1 calc R . .
C30 C 0.69531(19) 0.15814(11) 0.50284(16) 0.0344(6) Uani 1 1 d . . .
C31 C 0.6768(2) 0.09550(11) 0.51631(17) 0.0389(7) Uani 1 1 d . . .
H31A H 0.6630 0.0898 0.5720 0.058 Uiso 1 1 calc R . .
H31B H 0.7379 0.0737 0.5100 0.058 Uiso 1 1 calc R . .
H31C H 0.6176 0.0825 0.4756 0.058 Uiso 1 1 calc R . .
C32 C 0.7095(2) 0.16942(12) 0.41528(17) 0.0438(7) Uani 1 1 d . . .
H32A H 0.7244 0.2098 0.4091 0.066 Uiso 1 1 calc R . .
H32B H 0.6465 0.1592 0.3766 0.066 Uiso 1 1 calc R . .
H32C H 0.7669 0.1466 0.4036 0.066 Uiso 1 1 calc R . .
C33 C 0.6057(2) 0.19339(13) 0.52234(18) 0.0475(8) Uani 1 1 d . . .
H33A H 0.6201 0.2338 0.5163 0.071 Uiso 1 1 calc R . .
H33B H 0.5974 0.1858 0.5791 0.071 Uiso 1 1 calc R . .
H33C H 0.5424 0.1831 0.4841 0.071 Uiso 1 1 calc R . .
C34 C 0.9619(2) 0.26696(11) 0.59944(18) 0.0427(7) Uani 1 1 d . . .
C35 C 0.8704(3) 0.29369(13) 0.6282(2) 0.0645(10) Uani 1 1 d . . .
H35A H 0.8068 0.2760 0.5990 0.097 Uiso 1 1 calc R . .
H35B H 0.8687 0.3345 0.6163 0.097 Uiso 1 1 calc R . .
H35C H 0.8766 0.2878 0.6877 0.097 Uiso 1 1 calc R . .
C36 C 1.0604(3) 0.29494(13) 0.6442(2) 0.0642(10) Uani 1 1 d . . .
H36A H 1.1196 0.2778 0.6258 0.096 Uiso 1 1 calc R . .
H36B H 1.0668 0.2894 0.7038 0.096 Uiso 1 1 calc R . .
H36C H 1.0582 0.3356 0.6317 0.096 Uiso 1 1 calc R . .
C37 C 0.9526(3) 0.27304(13) 0.5065(2) 0.0610(9) Uani 1 1 d . . .
H37A H 0.8898 0.2541 0.4785 0.091 Uiso 1 1 calc R . .
H37B H 1.0124 0.2556 0.4895 0.091 Uiso 1 1 calc R . .
H37C H 0.9496 0.3134 0.4918 0.091 Uiso 1 1 calc R . .
O5 O 1.1749(17) 0.1716(11) 0.5010(10) 0.0449(18) Uani 0.594(11) 1 d PDU A 1
C38 C 1.2189(14) 0.1617(8) 0.5870(10) 0.0454(17) Uani 0.594(11) 1 d PDU A 1
H38A H 1.2337 0.1208 0.5971 0.054 Uiso 0.594(11) 1 calc PR A 1
H38B H 1.1711 0.1743 0.6228 0.054 Uiso 0.594(11) 1 calc PR A 1
C39 C 1.3175(7) 0.1962(4) 0.6039(5) 0.0545(19) Uani 0.594(11) 1 d PDU A 1
H39A H 1.3772 0.1727 0.5969 0.065 Uiso 0.594(11) 1 calc PR A 1
H39B H 1.3299 0.2119 0.6606 0.065 Uiso 0.594(11) 1 calc PR A 1
C40 C 1.2987(6) 0.2434(3) 0.5401(4) 0.0556(16) Uani 0.594(11) 1 d PDU A 1
H40A H 1.2619 0.2757 0.5595 0.067 Uiso 0.594(11) 1 calc PR A 1
H40B H 1.3640 0.2571 0.5263 0.067 Uiso 0.594(11) 1 calc PR A 1
C41 C 1.2329(9) 0.2139(6) 0.4673(5) 0.0476(16) Uani 0.594(11) 1 d PDU A 1
H41A H 1.1863 0.2414 0.4337 0.057 Uiso 0.594(11) 1 calc PR A 1
H41B H 1.2766 0.1961 0.4319 0.057 Uiso 0.594(11) 1 calc PR A 1
O5A O 1.172(2) 0.1715(16) 0.5105(15) 0.046(2) Uani 0.406(11) 1 d PDU A 2
C38A C 1.210(2) 0.1577(12) 0.5955(15) 0.047(2) Uani 0.406(11) 1 d PDU A 2
H38C H 1.2349 0.1181 0.6007 0.057 Uiso 0.406(11) 1 calc PR A 2
H38D H 1.1543 0.1618 0.6278 0.057 Uiso 0.406(11) 1 calc PR A 2
C39A C 1.2973(10) 0.1989(6) 0.6270(7) 0.050(2) Uani 0.406(11) 1 d PDU A 2
H39C H 1.3534 0.1800 0.6658 0.060 Uiso 0.406(11) 1 calc PR A 2
H39D H 1.2727 0.2320 0.6546 0.060 Uiso 0.406(11) 1 calc PR A 2
C40A C 1.3324(7) 0.2163(6) 0.5473(6) 0.0520(18) Uani 0.406(11) 1 d PDU A 2
H40C H 1.3651 0.2543 0.5526 0.062 Uiso 0.406(11) 1 calc PR A 2
H40D H 1.3810 0.1884 0.5315 0.062 Uiso 0.406(11) 1 calc PR A 2
C41A C 1.2313(13) 0.2170(9) 0.4857(8) 0.050(2) Uani 0.406(11) 1 d PDU A 2
H41C H 1.1956 0.2538 0.4876 0.060 Uiso 0.406(11) 1 calc PR A 2
H41D H 1.2433 0.2108 0.4289 0.060 Uiso 0.406(11) 1 calc PR A 2
O6 O 1.0275(6) 0.1747(7) 0.3376(4) 0.0450(12) Uani 0.751(12) 1 d PDU A 1
C42 C 1.0940(5) 0.1630(6) 0.2795(4) 0.0465(13) Uani 0.751(12) 1 d PDU A 1
H42A H 1.1132 0.1223 0.2809 0.056 Uiso 0.751(12) 1 calc PR A 1
H42B H 1.1574 0.1861 0.2921 0.056 Uiso 0.751(12) 1 calc PR A 1
C43 C 1.0310(5) 0.1788(3) 0.1958(3) 0.0524(13) Uani 0.751(12) 1 d PDU A 1
H43A H 1.0323 0.2202 0.1860 0.063 Uiso 0.751(12) 1 calc PR A 1
H43B H 1.0552 0.1586 0.1505 0.063 Uiso 0.751(12) 1 calc PR A 1
C44 C 0.9250(4) 0.1588(3) 0.2055(4) 0.0522(13) Uani 0.751(12) 1 d PDU A 1
H44A H 0.9172 0.1175 0.1960 0.063 Uiso 0.751(12) 1 calc PR A 1
H44B H 0.8705 0.1790 0.1669 0.063 Uiso 0.751(12) 1 calc PR A 1
C45 C 0.9216(4) 0.1738(3) 0.2946(3) 0.0575(14) Uani 0.751(12) 1 d PDU A 1
H45A H 0.8893 0.2114 0.2978 0.069 Uiso 0.751(12) 1 calc PR A 1
H45B H 0.8818 0.1451 0.3191 0.069 Uiso 0.751(12) 1 calc PR A 1
O6A O 1.039(2) 0.177(2) 0.3388(13) 0.047(2) Uani 0.249(12) 1 d PDU A 2
C42A C 1.0791(15) 0.1609(19) 0.2663(14) 0.048(2) Uani 0.249(12) 1 d PDU A 2
H42C H 1.0965 0.1200 0.2679 0.058 Uiso 0.249(12) 1 calc PR A 2
H42D H 1.1420 0.1829 0.2637 0.058 Uiso 0.249(12) 1 calc PR A 2
C43A C 0.9960(16) 0.1738(11) 0.1920(10) 0.052(2) Uani 0.249(12) 1 d PDU A 2
H43C H 1.0057 0.2117 0.1687 0.062 Uiso 0.249(12) 1 calc PR A 2
H43D H 0.9937 0.1447 0.1484 0.062 Uiso 0.249(12) 1 calc PR A 2
C44A C 0.9005(12) 0.1719(8) 0.2299(12) 0.055(2) Uani 0.249(12) 1 d PDU A 2
H44C H 0.8798 0.1325 0.2395 0.066 Uiso 0.249(12) 1 calc PR A 2
H44D H 0.8421 0.1921 0.1956 0.066 Uiso 0.249(12) 1 calc PR A 2
C45A C 0.9402(12) 0.2029(9) 0.3103(9) 0.054(2) Uani 0.249(12) 1 d PDU A 2
H45C H 0.9476 0.2441 0.3009 0.065 Uiso 0.249(12) 1 calc PR A 2
H45D H 0.8939 0.1973 0.3502 0.065 Uiso 0.249(12) 1 calc PR A 2
O7 O 0.6156(4) 0.0155(2) -0.0025(3) 0.0768(13) Uani 0.50 1 d PDU B -1
C46 C 0.5688(9) -0.0380(5) 0.0029(10) 0.087(3) Uani 0.50 1 d PDU B -1
H46A H 0.6148 -0.0629 0.0418 0.104 Uiso 0.50 1 calc PR B -1
H46B H 0.5545 -0.0566 -0.0519 0.104 Uiso 0.50 1 calc PR B -1
C47 C 0.4702(9) -0.0276(4) 0.0332(9) 0.097(3) Uani 0.50 1 d PDU B -1
H47A H 0.4137 -0.0511 0.0024 0.116 Uiso 0.50 1 calc PR B -1
H47B H 0.4784 -0.0362 0.0927 0.116 Uiso 0.50 1 calc PR B -1
C48 C 0.4493(10) 0.0344(5) 0.0170(11) 0.098(3) Uani 0.50 1 d PDU B -1
H48A H 0.4500 0.0550 0.0694 0.117 Uiso 0.50 1 calc PR B -1
H48B H 0.3815 0.0399 -0.0193 0.117 Uiso 0.50 1 calc PR B -1
C49 C 0.5341(8) 0.0554(4) -0.0244(9) 0.088(2) Uani 0.50 1 d PDU B -1
H49A H 0.5108 0.0568 -0.0850 0.106 Uiso 0.50 1 calc PR B -1
H49B H 0.5566 0.0938 -0.0044 0.106 Uiso 0.50 1 calc PR B -1

loop_
_atom_site_aniso_label
_atom_site_aniso_U_11
_atom_site_aniso_U_22
_atom_site_aniso_U_33
_atom_site_aniso_U_23
_atom_site_aniso_U_13
_atom_site_aniso_U_12
S1 0.0351(4) 0.0279(3) 0.0278(3) -0.0019(3) 0.0071(3) -0.0017(3)
Si1 0.0319(4) 0.0254(4) 0.0273(4) 0.0003(3) 0.0033(3) 0.0010(3)
Al1 0.0262(4) 0.0268(4) 0.0231(4) -0.0006(3) 0.0025(3) -0.0009(3)
O1 0.0347(10) 0.0284(9) 0.0291(10) 0.0016(7) 0.0036(8) 0.0005(8)
N1 0.0284(11) 0.0303(12) 0.0255(11) -0.0009(9) 0.0031(9) -0.0017(9)
C1 0.0409(16) 0.0559(19) 0.0328(16) 0.0063(14) 0.0086(13) -0.0087(14)
Li1 0.043(3) 0.032(2) 0.036(3) -0.0004(19) 0.006(2) 0.004(2)
O2 0.0363(10) 0.0280(9) 0.0308(10) 0.0020(8) 0.0058(8) 0.0016(8)
N2 0.0274(11) 0.0290(11) 0.0235(11) -0.0014(9) 0.0035(9) -0.0023(9)
Li2 0.040(3) 0.042(3) 0.041(3) 0.005(2) 0.009(2) -0.004(2)
O3 0.0339(10) 0.0324(10) 0.0361(10) -0.0016(8) 0.0002(8) 0.0059(8)
C2 0.0339(14) 0.0297(14) 0.0256(14) -0.0021(11) 0.0046(11) -0.0049(11)
C3 0.0382(16) 0.0340(15) 0.0281(14) 0.0058(12) 0.0045(12) -0.0021(12)
O4 0.0403(10) 0.0255(9) 0.0376(10) 0.0013(8) 0.0017(8) -0.0033(8)
C4 0.0312(14) 0.0313(14) 0.0259(14) -0.0015(11) 0.0033(11) 0.0027(11)
C5 0.0385(16) 0.0429(17) 0.0293(15) 0.0076(12) -0.0013(12) 0.0017(13)
C6 0.0314(14) 0.0327(14) 0.0225(13) 0.0011(11) -0.0002(11) -0.0057(11)
C7 0.0313(14) 0.0412(16) 0.0243(13) -0.0004(11) 0.0003(11) -0.0037(12)
C8 0.0345(16) 0.057(2) 0.0389(17) -0.0035(14) 0.0073(13) -0.0051(14)
C9 0.0378(17) 0.0539(19) 0.0507(19) -0.0091(15) 0.0072(14) -0.0178(15)
C10 0.0491(18) 0.0409(17) 0.0418(17) -0.0102(14) 0.0049(14) -0.0155(14)
C11 0.0400(16) 0.0370(16) 0.0261(14) -0.0011(12) -0.0009(12) -0.0052(13)
C12 0.0406(16) 0.0340(16) 0.0448(17) -0.0094(13) 0.0062(13) -0.0050(13)
C13 0.057(2) 0.0479(19) 0.0459(19) -0.0049(15) 0.0015(15) 0.0073(16)
C14 0.093(3) 0.059(2) 0.053(2) 0.0064(17) 0.0350(19) 0.022(2)
C15 0.0326(14) 0.0386(16) 0.0347(15) -0.0036(12) 0.0056(12) 0.0004(12)
C16 0.0491(19) 0.052(2) 0.054(2) -0.0021(15) 0.0029(15) 0.0136(15)
C17 0.0388(16) 0.0486(18) 0.0392(17) -0.0081(14) 0.0070(13) -0.0018(14)
C18 0.0259(13) 0.0366(15) 0.0266(13) 0.0030(11) 0.0059(11) -0.0011(11)
C19 0.0296(14) 0.0363(15) 0.0302(14) 0.0032(12) 0.0055(11) -0.0025(12)
C20 0.0274(14) 0.0449(17) 0.0392(16) 0.0024(13) 0.0025(12) -0.0052(12)
C21 0.0266(15) 0.0519(18) 0.0415(17) 0.0015(14) 0.0059(12) 0.0035(13)
C22 0.0373(16) 0.0418(17) 0.0430(17) -0.0019(13) 0.0120(13) 0.0071(13)
C23 0.0319(14) 0.0389(16) 0.0317(15) -0.0030(12) 0.0072(12) -0.0011(12)
C24 0.0358(16) 0.0425(17) 0.0442(17) -0.0112(13) 0.0030(13) 0.0052(13)
C25 0.061(2) 0.0446(19) 0.061(2) -0.0096(16) 0.0061(17) -0.0043(16)
C26 0.107(3) 0.061(2) 0.042(2) -0.0079(17) -0.0040(19) -0.015(2)
C27 0.0316(15) 0.0343(15) 0.0414(16) 0.0013(12) -0.0033(12) -0.0047(12)
C28 0.0435(17) 0.0437(17) 0.0409(17) -0.0065(13) 0.0042(13) -0.0025(14)
C29 0.059(2) 0.0429(18) 0.0471(18) 0.0032(14) 0.0026(15) -0.0101(15)
C30 0.0338(15) 0.0343(15) 0.0328(15) 0.0005(12) 0.0004(12) 0.0048(12)
C31 0.0365(16) 0.0383(16) 0.0389(16) 0.0013(13) -0.0007(12) -0.0007(13)
C32 0.0458(17) 0.0444(17) 0.0399(17) 0.0072(13) 0.0044(13) 0.0052(14)
C33 0.0419(17) 0.056(2) 0.0431(17) 0.0035(14) 0.0042(14) 0.0133(15)
C34 0.0556(19) 0.0251(14) 0.0465(18) -0.0018(13) 0.0074(14) -0.0045(13)
C35 0.075(2) 0.0332(18) 0.088(3) -0.0122(17) 0.022(2) 0.0037(17)
C36 0.075(2) 0.0390(19) 0.075(2) -0.0021(17) 0.0058(19) -0.0163(17)
C37 0.089(3) 0.0375(18) 0.057(2) 0.0107(15) 0.0148(19) -0.0020(17)
O5 0.045(3) 0.044(2) 0.043(4) 0.005(3) 0.002(3) -0.011(2)
C38 0.050(4) 0.041(3) 0.043(4) 0.006(3) 0.003(3) -0.004(2)
C39 0.052(4) 0.053(3) 0.052(4) 0.007(3) -0.006(3) -0.012(3)
C40 0.061(3) 0.048(3) 0.054(3) 0.009(3) 0.001(3) -0.017(3)
C41 0.051(3) 0.046(3) 0.047(3) 0.003(3) 0.010(3) -0.012(2)
O5A 0.045(3) 0.044(3) 0.045(4) 0.001(4) 0.001(4) -0.011(3)
C38A 0.048(4) 0.047(4) 0.043(4) 0.003(3) -0.001(3) -0.006(3)
C39A 0.043(4) 0.055(4) 0.049(4) -0.002(4) -0.001(3) -0.004(3)
C40A 0.048(3) 0.051(4) 0.055(4) -0.008(4) 0.004(3) -0.015(3)
C41A 0.051(3) 0.048(4) 0.048(4) 0.002(4) 0.004(4) -0.013(3)
O6 0.051(2) 0.048(2) 0.0365(16) 0.0070(16) 0.0091(15) 0.003(3)
C42 0.053(2) 0.049(3) 0.037(3) 0.005(3) 0.0085(19) -0.003(3)
C43 0.063(3) 0.052(3) 0.040(2) 0.0023(19) 0.005(2) -0.008(3)
C44 0.053(3) 0.055(3) 0.045(3) 0.003(2) 0.003(2) 0.002(2)
C45 0.052(2) 0.068(3) 0.051(3) 0.004(3) 0.0066(19) 0.010(2)
O6A 0.048(4) 0.053(4) 0.041(3) 0.007(4) 0.010(3) 0.003(4)
C42A 0.054(4) 0.050(4) 0.040(4) 0.000(4) 0.006(4) 0.001(4)
C43A 0.058(5) 0.054(5) 0.041(4) 0.006(4) 0.002(4) -0.001(5)
C44A 0.054(4) 0.060(5) 0.049(5) 0.006(4) 0.002(4) 0.002(4)
C45A 0.052(4) 0.059(5) 0.050(4) 0.004(4) 0.005(4) 0.007(4)
O7 0.062(3) 0.094(3) 0.078(3) 0.000(3) 0.021(3) 0.008(3)
C46 0.079(5) 0.103(4) 0.081(6) 0.027(5) 0.021(5) 0.005(3)
C47 0.074(5) 0.118(5) 0.101(6) 0.017(6) 0.024(4) -0.007(5)
C48 0.067(5) 0.123(5) 0.108(7) 0.017(6) 0.029(5) 0.010(4)
C49 0.070(5) 0.099(5) 0.101(5) 0.010(5) 0.030(4) 0.015(4)

loop_
_atom_type_symbol
_atom_type_description
_atom_type_scat_dispersion_real
_atom_type_scat_dispersion_imag
_atom_type_scat_source
C C 0.0033 0.0016 'International Tables Vol C Tables 4.2.6.8 and 6.1.1.4'
H H 0.0000 0.0000 'International Tables Vol C Tables 4.2.6.8 and 6.1.1.4'
Li Li -0.0003 0.0001 'International Tables Vol C Tables 4.2.6.8 and 6.1.1.4'
N N 0.0061 0.0033 'International Tables Vol C Tables 4.2.6.8 and 6.1.1.4'
O O 0.0106 0.0060 'International Tables Vol C Tables 4.2.6.8 and 6.1.1.4'
Al Al 0.0645 0.0514 'International Tables Vol C Tables 4.2.6.8 and 6.1.1.4'
Si Si 0.0817 0.0704 'International Tables Vol C Tables 4.2.6.8 and 6.1.1.4'
S S 0.1246 0.1234 'International Tables Vol C Tables 4.2.6.8 and 6.1.1.4'

loop_
_geom_angle_atom_site_label_1
_geom_angle_atom_site_label_2
_geom_angle_atom_site_label_3
_geom_angle
_geom_angle_site_symmetry_1
_geom_angle_site_symmetry_3
Al1 S1 Li1 91.96(11) . .
Al1 S1 Li1 137.48(11) . 3_756
Li1 S1 Li1 67.42(17) . 3_756
Al1 S1 Li2 149.08(10) . 3_756
Li1 S1 Li2 118.94(14) . 3_756
Li1 S1 Li2 62.68(14) 3_756 3_756
O2 Si1 O1 112.09(9) . .
O2 Si1 O4 114.01(10) . .
O1 Si1 O4 104.92(9) . .
O2 Si1 O3 113.24(9) . .
O1 Si1 O3 109.37(10) . .
O4 Si1 O3 102.47(9) . .
O1 Si1 Li1 81.47(11) . .
O4 Si1 Li1 136.93(11) . .
O3 Si1 Li1 115.63(11) . .
O1 Al1 N2 108.92(9) . .
O1 Al1 N1 109.51(9) . .
N2 Al1 N1 95.08(9) . .
O1 Al1 S1 116.08(7) . .
N2 Al1 S1 113.75(7) . .
N1 Al1 S1 111.50(7) . .
Si1 O1 Al1 147.43(11) . .
C2 N1 C18 117.2(2) . .
C2 N1 Al1 120.37(17) . .
C18 N1 Al1 122.25(15) . .
O2 Li1 S1 129.5(2) . .
O2 Li1 S1 107.0(2) . 3_756
S1 Li1 S1 112.58(17) . 3_756
O2 Li1 Li2 44.15(15) . .
S1 Li1 Li2 146.7(2) . .
S1 Li1 Li2 63.00(15) 3_756 .
O2 Li1 Li1 146.3(3) . 3_756
S1 Li1 Li1 57.12(16) . 3_756
S1 Li1 Li1 55.45(16) 3_756 3_756
Li2 Li1 Li1 109.5(3) . 3_756
O2 Li1 Si1 28.15(9) . .
S1 Li1 Si1 102.52(15) . .
S1 Li1 Si1 132.88(18) 3_756 .
Li2 Li1 Si1 70.33(15) . .
Li1 Li1 Si1 144.3(3) 3_756 .
Si1 O2 Li1 118.99(17) . .
Si1 O2 Li2 139.76(18) . .
Li1 O2 Li2 92.8(2) . .
C4 N2 C6 117.1(2) . .
C4 N2 Al1 120.69(16) . .
C6 N2 Al1 122.22(15) . .
O2 Li2 O5 118.0(8) . .
O2 Li2 O5A 113.2(11) . .
O5 Li2 O5A 4.9(15) . .
O2 Li2 O6 123.0(3) . .
O5 Li2 O6 99.0(6) . .
O5A Li2 O6 103.0(8) . .
O2 Li2 O6A 126.9(7) . .
O5 Li2 O6A 94.8(13) . .
O5A Li2 O6A 98.9(14) . .
O6 Li2 O6A 4.4(13) . .
O2 Li2 Li1 43.04(14) . .
O5 Li2 Li1 130.6(5) . .
O5A Li2 Li1 126.9(7) . .
O6 Li2 Li1 130.1(5) . .
O6A Li2 Li1 134.0(13) . .
O2 Li2 S1 97.19(19) . 3_756
O5 Li2 S1 116.8(10) . 3_756
O5A Li2 S1 117.9(14) . 3_756
O6 Li2 S1 103.0(4) . 3_756
O6A Li2 S1 103.7(12) . 3_756
Li1 Li2 S1 54.32(13) . 3_756
C30 O3 Si1 131.95(16) . .
N1 C2 C3 123.3(2) . .
N1 C2 C1 121.0(2) . .
C3 C2 C1 115.7(2) . .
C4 C3 C2 127.4(2) . .
C34 O4 Si1 131.22(17) . .
N2 C4 C3 123.4(2) . .
N2 C4 C5 121.2(2) . .
C3 C4 C5 115.4(2) . .
C7 C6 C11 121.4(2) . .
C7 C6 N2 120.6(2) . .
C11 C6 N2 117.9(2) . .
C8 C7 C6 118.1(2) . .
C8 C7 C15 118.8(2) . .
C6 C7 C15 123.1(2) . .
C9 C8 C7 121.4(3) . .
C10 C9 C8 119.7(3) . .
C9 C10 C11 121.4(3) . .
C10 C11 C6 117.9(3) . .
C10 C11 C12 119.7(2) . .
C6 C11 C12 122.3(2) . .
C11 C12 C13 112.8(2) . .
C11 C12 C14 110.3(2) . .
C13 C12 C14 110.6(2) . .
C7 C15 C16 113.0(2) . .
C7 C15 C17 110.3(2) . .
C16 C15 C17 109.7(2) . .
C19 C18 C23 121.4(2) . .
C19 C18 N1 120.2(2) . .
C23 C18 N1 118.5(2) . .
C18 C19 C20 118.1(2) . .
C18 C19 C27 124.2(2) . .
C20 C19 C27 117.7(2) . .
C21 C20 C19 121.3(3) . .
C22 C21 C20 119.8(3) . .
C21 C22 C23 121.3(3) . .
C22 C23 C18 118.1(2) . .
C22 C23 C24 119.7(2) . .
C18 C23 C24 122.2(2) . .
C26 C24 C25 109.8(2) . .
C26 C24 C23 111.3(2) . .
C25 C24 C23 113.3(2) . .
C28 C27 C19 110.8(2) . .
C28 C27 C29 109.7(2) . .
C19 C27 C29 112.1(2) . .
O3 C30 C32 109.4(2) . .
O3 C30 C31 110.1(2) . .
C32 C30 C31 111.3(2) . .
O3 C30 C33 105.6(2) . .
C32 C30 C33 110.3(2) . .
C31 C30 C33 110.1(2) . .
O4 C34 C35 109.6(2) . .
O4 C34 C36 106.1(2) . .
C35 C34 C36 109.3(3) . .
O4 C34 C37 110.4(2) . .
C35 C34 C37 111.0(3) . .
C36 C34 C37 110.3(3) . .
C41 O5 C38 110.4(7) . .
C41 O5 Li2 127.5(9) . .
C38 O5 Li2 122.0(9) . .
O5 C38 C39 105.4(6) . .
C38 C39 C40 104.0(6) . .
C41 C40 C39 102.1(6) . .
O5 C41 C40 106.3(7) . .
C41A O5A C38A 109.9(10) . .
C41A O5A Li2 128.4(14) . .
C38A O5A Li2 121.5(13) . .
O5A C38A C39A 106.9(9) . .
C38A C39A C40A 102.3(9) . .
C41A C40A C39A 101.8(8) . .
O5A C41A C40A 105.2(11) . .
C42 O6 C45 109.2(5) . .
C42 O6 Li2 120.6(7) . .
C45 O6 Li2 112.6(8) . .
O6 C42 C43 104.9(5) . .
C44 C43 C42 100.8(4) . .
C43 C44 C45 103.2(4) . .
O6 C45 C44 105.9(4) . .
C45A O6A C42A 107.0(14) . .
C45A O6A Li2 113(2) . .
C42A O6A Li2 129(3) . .
O6A C42A C43A 107.1(12) . .
C44A C43A C42A 101.2(11) . .
C43A C44A C45A 99.7(11) . .
O6A C45A C44A 102.7(14) . .
C46 O7 C49 106.6(8) . .
O7 C46 C47 107.0(8) . .
C48 C47 C46 104.0(7) . .
C47 C48 C49 105.9(8) . .
O7 C49 C48 105.2(8) . .

loop_
_geom_bond_atom_site_label_1
_geom_bond_atom_site_label_2
_geom_bond_distance
_geom_bond_site_symmetry_2
S1 Al1 2.1885(10) .
S1 Li1 2.404(4) .
S1 Li1 2.452(5) 3_756
S1 Li2 2.689(5) 3_756
Si1 O2 1.5929(18) .
Si1 O1 1.6229(17) .
Si1 O4 1.6508(18) .
Si1 O3 1.6565(18) .
Si1 Li1 2.954(4) .
Al1 O1 1.7188(18) .
Al1 N2 1.936(2) .
Al1 N1 1.949(2) .
N1 C2 1.339(3) .
N1 C18 1.460(3) .
C1 C2 1.516(4) .
Li1 O2 1.832(5) .
Li1 S1 2.452(5) 3_756
Li1 Li2 2.682(6) .
Li1 Li1 2.695(9) 3_756
O2 Li2 1.870(5) .
N2 C4 1.334(3) .
N2 C6 1.456(3) .
Li2 O5 1.967(11) .
Li2 O5A 1.988(16) .
Li2 O6 2.001(12) .
Li2 O6A 2.02(4) .
Li2 S1 2.689(5) 3_756
O3 C30 1.435(3) .
C2 C3 1.402(4) .
C3 C4 1.401(4) .
O4 C34 1.445(3) .
C4 C5 1.520(3) .
C6 C7 1.398(4) .
C6 C11 1.407(4) .
C7 C8 1.397(4) .
C7 C15 1.523(4) .
C8 C9 1.382(4) .
C9 C10 1.377(4) .
C10 C11 1.398(4) .
C11 C12 1.517(4) .
C12 C13 1.521(4) .
C12 C14 1.522(4) .
C15 C16 1.532(4) .
C15 C17 1.532(4) .
C18 C19 1.400(3) .
C18 C23 1.405(4) .
C19 C20 1.402(4) .
C19 C27 1.527(4) .
C20 C21 1.381(4) .
C21 C22 1.379(4) .
C22 C23 1.399(4) .
C23 C24 1.527(4) .
C24 C26 1.522(4) .
C24 C25 1.523(4) .
C27 C28 1.520(4) .
C27 C29 1.541(4) .
C30 C32 1.516(4) .
C30 C31 1.520(4) .
C30 C33 1.532(4) .
C34 C35 1.520(4) .
C34 C36 1.522(4) .
C34 C37 1.522(4) .
O5 C41 1.433(8) .
O5 C38 1.449(8) .
C38 C39 1.519(8) .
C39 C40 1.519(8) .
C40 C41 1.513(9) .
O5A C41A 1.436(11) .
O5A C38A 1.436(11) .
C38A C39A 1.527(11) .
C39A C40A 1.533(9) .
C40A C41A 1.520(12) .
O6 C42 1.446(6) .
O6 C45 1.447(7) .
C42 C43 1.519(6) .
C43 C44 1.518(6) .
C44 C45 1.521(6) .
O6A C45A 1.445(14) .
O6A C42A 1.446(13) .
C42A C43A 1.517(13) .
C43A C44A 1.515(11) .
C44A C45A 1.519(12) .
O7 C46 1.414(11) .
O7 C49 1.426(9) .
C46 C47 1.505(11) .
C47 C48 1.501(11) .
C48 C49 1.505(11) .
